data_2208101
loop_
_publ_author_name
'Chen, Hai-Yan'
'Lin, Yong-Cheng'
'L. L. P. Vrijmoed'
'E. B. Gareth Jones'

_publ_section_title
;
 (+)-Deacetylhexahydromycoepoxydiene
;
_journal_coeditor_code JH6022
_journal_issue 2
_journal_name_full 'Acta Crystallographica Section E'
_journal_page_first o836
_journal_page_last o837
_journal_paper_doi 10.1107/S1600536806001723
_journal_volume 62
_journal_year 2006
_chemical_formula_iupac 'C14 H22 O3'
_chemical_formula_moiety 'C14 H22 O3'
_chemical_formula_sum 'C14 H22 O3'
_chemical_formula_weight 238.32
_chemical_name_systematic
;
(+)-Deacetylhexahydromycoepoxydiene
;
_space_group_IT_number 19
_symmetry_cell_setting orthorhombic
_symmetry_space_group_name_Hall 'P 2ac 2ab'
_symmetry_space_group_name_H-M 'P 21 21 21'
_atom_sites_solution_hydrogens geom
_atom_sites_solution_primary direct
_atom_sites_solution_secondary difmap
_audit_creation_method SHELXL-97
_cell_angle_alpha 90.00
_cell_angle_beta 90.00
_cell_angle_gamma 90.00
_cell_formula_units_Z 4
_cell_length_a 6.8200(12)
_cell_length_b 6.9277(12)
_cell_length_c 27.431(5)
_cell_measurement_reflns_used 999
_cell_measurement_temperature 273(2)
_cell_measurement_theta_max 26.807
_cell_measurement_theta_min 2.969
_cell_volume 1296.0(4)
_computing_cell_refinement SMART
_computing_data_collection 'SMART (Bruker, 1998)'
_computing_data_reduction 'SAINT-Plus (Bruker, 1998)'
_computing_molecular_graphics 'PLATON (Spek, 2003)'
_computing_publication_material 'enCIFer (CCDC, 2004)'
_computing_structure_refinement 'SHELXL97 (Sheldrick, 1997)'
_computing_structure_solution 'SHELXS97 (Sheldrick, 1997)'
_diffrn_ambient_temperature 273(2)
_diffrn_measured_fraction_theta_full 0.998
_diffrn_measured_fraction_theta_max 0.998
_diffrn_measurement_device_type 'Bruker SMART CCD area-detector'
_diffrn_measurement_method '\f and \w'
_diffrn_radiation_monochromator graphite
_diffrn_radiation_source 'fine-focus sealed tube'
_diffrn_radiation_type MoK\a
_diffrn_radiation_wavelength 0.71073
_diffrn_reflns_av_R_equivalents 0.0166
_diffrn_reflns_av_sigmaI/netI 0.0213
_diffrn_reflns_limit_h_max 8
_diffrn_reflns_limit_h_min -4
_diffrn_reflns_limit_k_max 8
_diffrn_reflns_limit_k_min -8
_diffrn_reflns_limit_l_max 30
_diffrn_reflns_limit_l_min -35
_diffrn_reflns_number 6732
_diffrn_reflns_theta_full 27.04
_diffrn_reflns_theta_max 27.04
_diffrn_reflns_theta_min 2.97
_diffrn_standards_decay_% 0
_diffrn_standards_interval_count 0
_diffrn_standards_interval_time 0
_diffrn_standards_number 0
_exptl_absorpt_coefficient_mu 0.084
_exptl_absorpt_correction_T_max 0.982
_exptl_absorpt_correction_T_min 0.960
_exptl_absorpt_correction_type multi-scan
_exptl_absorpt_process_details '(SADABS; Sheldrick, 1998)'
_exptl_crystal_colour colourless
_exptl_crystal_density_diffrn 1.221
_exptl_crystal_density_method 'not measured'
_exptl_crystal_description block
_exptl_crystal_F_000 520
_exptl_crystal_size_max 0.46
_exptl_crystal_size_mid 0.40
_exptl_crystal_size_min 0.24
_refine_diff_density_max 0.160
_refine_diff_density_min -0.155
_refine_ls_extinction_method none
_refine_ls_goodness_of_fit_ref 1.028
_refine_ls_hydrogen_treatment constr
_refine_ls_matrix_type full
_refine_ls_number_parameters 156
_refine_ls_number_reflns 2831
_refine_ls_number_restraints 0
_refine_ls_restrained_S_all 1.028
_refine_ls_R_factor_all 0.0480
_refine_ls_R_factor_gt 0.0363
_refine_ls_shift/su_max 0.001
_refine_ls_shift/su_mean 0.000
_refine_ls_structure_factor_coef Fsqd
_refine_ls_weighting_details 'calc w = 1/[\s^2^(Fo^2^)+(0.0731P)^2^+0.1042P] where P = (Fo^2^+2Fc^2^)/3'
_refine_ls_weighting_scheme calc
_refine_ls_wR_factor_gt 0.0897
_refine_ls_wR_factor_ref 0.0974
_reflns_number_gt 2304
_reflns_number_total 2831
_reflns_threshold_expression I>2\s(I)
_cod_data_source_file jh6022.cif
_cod_data_source_block I
_cod_depositor_comments
;
The following automatic conversions were performed:
'_symmetry_cell_setting' value 'Orthorhombic' changed to 'orthorhombic'
according to '/home/saulius/struct/CIF-dictionaries/cif_core.dic'
dictionary named 'cif_core.dic' version 2.4.1 from 2010-06-29.

Automatic conversion script
Id: cif_fix_enum 1527 2010-12-29 10:47:43Z saulius 

The following automatic conversions were performed:

'_symmetry_cell_setting' value 'Orthorhombic' changed to
'orthorhombic' according to
/home/saulius/struct/CIF-dictionaries/cif_core.dic dictionary named
'cif_core.dic' version 2.4.1 from 2010-06-29.

Automatic conversion script
Id: cif_fix_values 1715 2011-07-08 13:25:40Z adriana 
;
_cod_database_code 2208101
_cod_database_fobs_code 2208101

loop_
_symmetry_equiv_pos_as_xyz
'x, y, z'
'-x+1/2, -y, z+1/2'
'-x, y+1/2, -z+1/2'
'x+1/2, -y+1/2, -z'

loop_
_atom_site_label
_atom_site_fract_x
_atom_site_fract_y
_atom_site_fract_z
_atom_site_U_iso_or_equiv
_atom_site_adp_type
_atom_site_calc_flag
_atom_site_refinement_flags
_atom_site_occupancy
_atom_site_type_symbol
O9 0.44236(16) 0.23408(18) 0.95704(4) 0.0525(3) Uani d . 1 O
O17 0.6032(2) 0.1632(2) 0.71448(4) 0.0702(4) Uani d . 1 O
C8 0.6469(2) 0.2382(2) 0.88951(5) 0.0398(3) Uani d . 1 C
H8 0.7408 0.3175 0.8713 0.048 Uiso calc R 1 H
C7 0.4365(2) 0.2743(2) 0.87046(5) 0.0385(3) Uani d . 1 C
H7 0.4292 0.4085 0.8593 0.046 Uiso calc R 1 H
C15 0.4700(3) 0.1531(2) 0.74294(6) 0.0490(4) Uani d . 1 C
C6 0.3077(2) 0.2559(3) 0.91689(5) 0.0463(4) Uani d . 1 C
H6 0.2286 0.1382 0.9143 0.056 Uiso calc R 1 H
C10 0.3665(2) 0.1464(2) 0.82923(5) 0.0431(3) Uani d . 1 C
H10 0.3675 0.0120 0.8404 0.052 Uiso calc R 1 H
C1 0.6271(2) 0.3133(2) 0.94159(5) 0.0463(4) Uani d . 1 C
H1 0.7320 0.2576 0.9616 0.056 Uiso calc R 1 H
C5 0.1721(3) 0.4251(3) 0.92658(6) 0.0587(5) Uani d . 1 C
H5A 0.1016 0.4008 0.9567 0.070 Uiso calc R 1 H
H5B 0.0762 0.4315 0.9005 0.070 Uiso calc R 1 H
C2 0.6327(3) 0.5342(3) 0.94651(7) 0.0597(5) Uani d . 1 C
H2A 0.7392 0.5681 0.9683 0.072 Uiso calc R 1 H
H2B 0.6631 0.5886 0.9148 0.072 Uiso calc R 1 H
C13 0.1153(3) 0.0805(3) 0.76593(7) 0.0602(5) Uani d . 1 C
H13A 0.1230 -0.0566 0.7729 0.072 Uiso calc R 1 H
H13B -0.0166 0.1095 0.7549 0.072 Uiso calc R 1 H
C12 0.1618(2) 0.1954(3) 0.81126(6) 0.0520(4) Uani d . 1 C
H12A 0.0667 0.1661 0.8365 0.062 Uiso calc R 1 H
H12B 0.1538 0.3323 0.8041 0.062 Uiso calc R 1 H
C11 0.7105(3) 0.0288(3) 0.88888(7) 0.0583(5) Uani d . 1 C
H11A 0.8348 0.0164 0.9050 0.087 Uiso calc R 1 H
H11B 0.7224 -0.0143 0.8558 0.087 Uiso calc R 1 H
H11C 0.6146 -0.0484 0.9055 0.087 Uiso calc R 1 H
C14 0.2602(3) 0.1327(3) 0.72726(7) 0.0684(5) Uani d . 1 C
H14A 0.2192 0.2538 0.7127 0.082 Uiso calc R 1 H
H14B 0.2542 0.0350 0.7020 0.082 Uiso calc R 1 H
C4 0.2734(3) 0.6213(3) 0.93059(7) 0.0652(5) Uani d . 1 C
H4A 0.3182 0.6589 0.8984 0.078 Uiso calc R 1 H
H4B 0.1772 0.7158 0.9410 0.078 Uiso calc R 1 H
C3 0.4462(3) 0.6293(3) 0.96523(7) 0.0640(5) Uani d . 1 C
H3A 0.4088 0.5675 0.9956 0.077 Uiso calc R 1 H
H3B 0.4744 0.7636 0.9724 0.077 Uiso calc R 1 H
O16 0.51214(15) 0.16800(18) 0.79031(4) 0.0503(3) Uani d . 1 O

loop_
_atom_site_aniso_label
_atom_site_aniso_U_11
_atom_site_aniso_U_22
_atom_site_aniso_U_33
_atom_site_aniso_U_12
_atom_site_aniso_U_13
_atom_site_aniso_U_23
O9 0.0480(6) 0.0723(7) 0.0372(5) -0.0075(6) 0.0021(5) 0.0127(5)
O17 0.0750(8) 0.0862(10) 0.0494(7) -0.0066(8) 0.0104(7) -0.0110(7)
C8 0.0337(7) 0.0468(8) 0.0389(7) -0.0027(7) -0.0016(6) 0.0060(6)
C7 0.0348(7) 0.0445(8) 0.0360(7) -0.0030(6) -0.0007(6) 0.0035(6)
C15 0.0603(10) 0.0423(8) 0.0443(8) 0.0029(8) -0.0019(7) -0.0068(7)
C6 0.0375(8) 0.0609(10) 0.0405(8) -0.0093(7) 0.0026(6) 0.0053(7)
C10 0.0386(7) 0.0508(8) 0.0398(7) -0.0050(7) -0.0007(6) 0.0012(6)
C1 0.0400(8) 0.0621(10) 0.0368(7) -0.0015(7) -0.0035(6) 0.0047(7)
C5 0.0404(8) 0.0885(13) 0.0471(9) 0.0050(9) 0.0065(7) 0.0010(9)
C2 0.0531(10) 0.0693(12) 0.0568(10) -0.0111(9) 0.0028(9) -0.0155(8)
C13 0.0506(10) 0.0591(10) 0.0709(11) -0.0035(9) -0.0221(9) -0.0062(9)
C12 0.0371(8) 0.0679(11) 0.0512(9) -0.0047(8) -0.0038(7) -0.0016(8)
C11 0.0544(11) 0.0572(11) 0.0634(11) 0.0072(8) -0.0051(9) 0.0034(8)
C14 0.0659(11) 0.0885(14) 0.0509(10) 0.0124(12) -0.0184(9) -0.0147(10)
C4 0.0670(12) 0.0713(12) 0.0574(10) 0.0170(10) 0.0128(9) -0.0067(9)
C3 0.0683(12) 0.0683(12) 0.0553(10) -0.0030(10) 0.0110(9) -0.0125(9)
O16 0.0422(5) 0.0687(7) 0.0399(5) -0.0047(6) -0.0005(4) -0.0091(5)

loop_
_atom_type_symbol
_atom_type_description
_atom_type_scat_dispersion_real
_atom_type_scat_dispersion_imag
_atom_type_scat_source
C C 0.0033 0.0016 'International Tables Vol C Tables 4.2.6.8 and 6.1.1.4'
H H 0.0000 0.0000 'International Tables Vol C Tables 4.2.6.8 and 6.1.1.4'
O O 0.0106 0.0060 'International Tables Vol C Tables 4.2.6.8 and 6.1.1.4'

loop_
_geom_angle_atom_site_label_1
_geom_angle_atom_site_label_2
_geom_angle_atom_site_label_3
_geom_angle
_geom_angle_publ_flag
C1 O9 C6 107.05(10) yes
C11 C8 C1 111.24(13) ?
C11 C8 C7 114.61(13) ?
C1 C8 C7 100.34(12) ?
C11 C8 H8 110.1 ?
C1 C8 H8 110.1 ?
C7 C8 H8 110.1 ?
C10 C7 C8 116.76(13) ?
C10 C7 C6 112.71(12) ?
C8 C7 C6 103.55(11) ?
C10 C7 H7 107.8 ?
C8 C7 H7 107.8 ?
C6 C7 H7 107.8 ?
O17 C15 O16 117.76(15) yes
O17 C15 C14 122.75(15) yes
O16 C15 C14 119.45(15) yes
O9 C6 C5 109.60(13) ?
O9 C6 C7 105.94(11) ?
C5 C6 C7 115.15(14) ?
O9 C6 H6 108.7 ?
C5 C6 H6 108.7 ?
C7 C6 H6 108.7 ?
O16 C10 C7 105.70(11) ?
O16 C10 C12 111.31(12) ?
C7 C10 C12 113.66(13) ?
O16 C10 H10 108.7 ?
C7 C10 H10 108.7 ?
C12 C10 H10 108.7 ?
O9 C1 C8 102.90(12) ?
O9 C1 C2 112.06(14) ?
C8 C1 C2 114.77(13) ?
O9 C1 H1 109.0 ?
C8 C1 H1 109.0 ?
C2 C1 H1 109.0 ?
C6 C5 C4 115.12(14) ?
C6 C5 H5A 108.5 ?
C4 C5 H5A 108.5 ?
C6 C5 H5B 108.5 ?
C4 C5 H5B 108.5 ?
H5A C5 H5B 107.5 ?
C3 C2 C1 116.11(16) ?
C3 C2 H2A 108.3 ?
C1 C2 H2A 108.3 ?
C3 C2 H2B 108.3 ?
C1 C2 H2B 108.3 ?
H2A C2 H2B 107.4 ?
C14 C13 C12 108.52(15) ?
C14 C13 H13A 110.0 ?
C12 C13 H13A 110.0 ?
C14 C13 H13B 110.0 ?
C12 C13 H13B 110.0 ?
H13A C13 H13B 108.4 ?
C13 C12 C10 110.03(14) ?
C13 C12 H12A 109.7 ?
C10 C12 H12A 109.7 ?
C13 C12 H12B 109.7 ?
C10 C12 H12B 109.7 ?
H12A C12 H12B 108.2 ?
C8 C11 H11A 109.5 ?
C8 C11 H11B 109.5 ?
H11A C11 H11B 109.5 ?
C8 C11 H11C 109.5 ?
H11A C11 H11C 109.5 ?
H11B C11 H11C 109.5 ?
C13 C14 C15 116.74(15) ?
C13 C14 H14A 108.1 ?
C15 C14 H14A 108.1 ?
C13 C14 H14B 108.1 ?
C15 C14 H14B 108.1 ?
H14A C14 H14B 107.3 ?
C3 C4 C5 115.44(16) ?
C3 C4 H4A 108.4 ?
C5 C4 H4A 108.4 ?
C3 C4 H4B 108.4 ?
C5 C4 H4B 108.4 ?
H4A C4 H4B 107.5 ?
C4 C3 C2 114.99(14) ?
C4 C3 H3A 108.5 ?
C2 C3 H3A 108.5 ?
C4 C3 H3B 108.5 ?
C2 C3 H3B 108.5 ?
H3A C3 H3B 107.5 ?
C15 O16 C10 123.73(12) ?

loop_
_geom_bond_atom_site_label_1
_geom_bond_atom_site_label_2
_geom_bond_distance
_geom_bond_publ_flag
O9 C1 1.4382(19) yes
O9 C6 1.4420(18) yes
O17 C15 1.200(2) yes
C8 C11 1.515(2) ?
C8 C1 1.526(2) ?
C8 C7 1.547(2) ?
C8 H8 0.9800 ?
C7 C10 1.514(2) ?
C7 C6 1.553(2) ?
C7 H7 0.9800 ?
C15 O16 1.3346(19) ?
C15 C14 1.501(3) ?
C6 C5 1.516(3) ?
C6 H6 0.9800 ?
C10 O16 1.4659(18) ?
C10 C12 1.519(2) yes
C10 H10 0.9800 ?
C1 C2 1.537(3) ?
C1 H1 0.9800 ?
C5 C4 1.529(3) ?
C5 H5A 0.9700 ?
C5 H5B 0.9700 ?
C2 C3 1.522(3) ?
C2 H2A 0.9700 ?
C2 H2B 0.9700 ?
C13 C14 1.494(3) ?
C13 C12 1.511(2) yes
C13 H13A 0.9700 ?
C13 H13B 0.9700 ?
C12 H12A 0.9700 ?
C12 H12B 0.9700 ?
C11 H11A 0.9600 ?
C11 H11B 0.9600 ?
C11 H11C 0.9600 ?
C14 H14A 0.9700 ?
C14 H14B 0.9700 ?
C4 C3 1.515(3) ?
C4 H4A 0.9700 ?
C4 H4B 0.9700 ?
C3 H3A 0.9700 ?
C3 H3B 0.9700 ?

loop_
_geom_torsion_atom_site_label_1
_geom_torsion_atom_site_label_2
_geom_torsion_atom_site_label_3
_geom_torsion_atom_site_label_4
_geom_torsion
_geom_torsion_publ_flag
C11 C8 C7 C10 -34.81(18) ?
C1 C8 C7 C10 -154.06(12) yes
C11 C8 C7 C6 89.68(16) ?
C1 C8 C7 C6 -29.57(15) ?
C1 O9 C6 C5 -102.35(15) ?
C1 O9 C6 C7 22.47(17) ?
C10 C7 C6 O9 132.92(13) ?
C8 C7 C6 O9 5.85(16) ?
C10 C7 C6 C5 -105.77(16) ?
C8 C7 C6 C5 127.15(15) ?
C8 C7 C10 O16 -55.45(15) ?
C6 C7 C10 O16 -175.15(13) yes
C8 C7 C10 C12 -177.82(13) yes
C6 C7 C10 C12 62.48(17) yes
C6 O9 C1 C8 -42.36(16) ?
C6 O9 C1 C2 81.45(16) ?
C11 C8 C1 O9 -77.81(15) ?
C7 C8 C1 O9 43.87(14) ?
C11 C8 C1 C2 160.18(15) ?
C7 C8 C1 C2 -78.14(16) ?
O9 C6 C5 C4 62.62(18) ?
C7 C6 C5 C4 -56.68(19) ?
O9 C1 C2 C3 -1.3(2) ?
C8 C1 C2 C3 115.63(17) ?
C14 C13 C12 C10 -61.0(2) ?
O16 C10 C12 C13 52.91(19) ?
C7 C10 C12 C13 172.13(13) ?
C12 C13 C14 C15 42.0(2) ?
O17 C15 C14 C13 167.50(18) ?
O16 C15 C14 C13 -15.0(3) ?
C6 C5 C4 C3 -50.7(2) ?
C5 C4 C3 C2 74.9(2) ?
C1 C2 C3 C4 -68.6(2) ?
O17 C15 O16 C10 -176.06(15) ?
C14 C15 O16 C10 6.3(2) ?
C7 C10 O16 C15 -149.52(14) ?
C12 C10 O16 C15 -25.7(2) ?

loop_
_cod_related_entry_id
_cod_related_entry_database
_cod_related_entry_code
1 ChemSpider 17250860
